data_4003157
loop_
_publ_author_name
'Srivastava, Anant Kumar'
'Divya, Pillutla'
'Praveenkumar, B.'
'Boomishankar, Ramamoorthy'

_publ_section_title
;
 Potentially Ferroelectric {CuIIL2}n Based Two-Dimensional Framework
 Exhibiting High Polarization and Guest-Assisted Dielectric Anomaly
;
_journal_issue 15
_journal_name_full 'Chemistry of Materials'
_journal_page_first 5222
_journal_paper_doi 10.1021/acs.chemmater.5b01267
_journal_volume 27
_journal_year 2015
_chemical_formula_sum 'C32 H34 Cu N10 O10 P2'
_chemical_formula_weight 844.17
_space_group_crystal_system monoclinic
_space_group_IT_number 9
_space_group_name_Hall 'C -2yc'
_space_group_name_H-M_alt 'C 1 c 1'
_atom_sites_solution_hydrogens geom
_audit_creation_method SHELXL-2014
_cell_angle_alpha 90
_cell_angle_beta 127.862(3)
_cell_angle_gamma 90
_cell_formula_units_Z 4
_cell_length_a 25.688(5)
_cell_length_b 12.212(3)
_cell_length_c 17.076(7)
_cell_measurement_reflns_used 2496
_cell_measurement_temperature 100(2)
_cell_measurement_theta_max 18.15
_cell_measurement_theta_min 2.39
_cell_volume 4229(2)
_computing_cell_refinement 'Bruker SAINT'
_computing_data_collection 'Bruker APEX2'
_computing_data_reduction 'Bruker SAINT'
_computing_molecular_graphics 'Bruker SHELXTL'
_computing_publication_material 'Bruker SHELXTL'
_computing_structure_refinement 'SHELXL-2014 (Sheldrick, 2014)'
_computing_structure_solution 'SHELXS-97 (Sheldrick, 2008)'
_diffrn_ambient_temperature 100(2)
_diffrn_measured_fraction_theta_full 0.996
_diffrn_measured_fraction_theta_max 0.996
_diffrn_measurement_device_type 'Bruker APEX-II CCD'
_diffrn_measurement_method 'Omega and phi scans'
_diffrn_radiation_type MoK\a
_diffrn_radiation_wavelength 0.71073
_diffrn_reflns_av_R_equivalents 0.1005
_diffrn_reflns_av_unetI/netI 0.1211
_diffrn_reflns_Laue_measured_fraction_full 0.996
_diffrn_reflns_Laue_measured_fraction_max 0.996
_diffrn_reflns_limit_h_max 32
_diffrn_reflns_limit_h_min -34
_diffrn_reflns_limit_k_max 16
_diffrn_reflns_limit_k_min -16
_diffrn_reflns_limit_l_max 22
_diffrn_reflns_limit_l_min -22
_diffrn_reflns_number 35635
_diffrn_reflns_point_group_measured_fraction_full 0.996
_diffrn_reflns_point_group_measured_fraction_max 0.996
_diffrn_reflns_theta_full 25.242
_diffrn_reflns_theta_max 28.280
_diffrn_reflns_theta_min 4.082
_diffrn_source 'fine-focus sealed tube'
_exptl_absorpt_coefficient_mu 0.654
_exptl_absorpt_correction_T_max 0.7457
_exptl_absorpt_correction_T_min 0.6846
_exptl_absorpt_correction_type multi-scan
_exptl_absorpt_process_details SADABS
_exptl_crystal_colour blue
_exptl_crystal_density_diffrn 1.326
_exptl_crystal_density_method 'not measured'
_exptl_crystal_description block
_exptl_crystal_F_000 1740
_exptl_crystal_size_max 0.15
_exptl_crystal_size_mid 0.12
_exptl_crystal_size_min 0.08
_platon_squeeze_details
;
;
_refine_diff_density_max 1.315
_refine_diff_density_min -0.823
_refine_diff_density_rms 0.114
_refine_ls_abs_structure_details
;
 Refined as an inversion twin.
;
_refine_ls_abs_structure_Flack 0.29(4)
_refine_ls_extinction_method none
_refine_ls_goodness_of_fit_ref 0.894
_refine_ls_hydrogen_treatment constr
_refine_ls_matrix_type full
_refine_ls_number_parameters 406
_refine_ls_number_reflns 9555
_refine_ls_number_restraints 412
_refine_ls_restrained_S_all 0.889
_refine_ls_R_factor_all 0.1609
_refine_ls_R_factor_gt 0.0992
_refine_ls_shift/su_max 0.000
_refine_ls_shift/su_mean 0.000
_refine_ls_structure_factor_coef Fsqd
_refine_ls_weighting_details 'w=1/[\s^2^(Fo^2^)+(0.2000P)^2^] where P=(Fo^2^+2Fc^2^)/3'
_refine_ls_weighting_scheme calc
_refine_ls_wR_factor_gt 0.2592
_refine_ls_wR_factor_ref 0.2980
_reflns_Friedel_coverage 0.999
_reflns_Friedel_fraction_full 0.996
_reflns_Friedel_fraction_max 0.996
_reflns_number_gt 4759
_reflns_number_total 9555
_reflns_threshold_expression 'I > 2\s(I)'
_cod_data_source_file Compound_1_sq.cif
_cod_data_source_block Compound_1_squeezed
_cod_original_sg_symbol_H-M 'C c'
_cod_database_code 4003157
_shelx_space_group_comment
;
The symmetry employed for this shelxl refinement is uniquely defined
by the following loop, which should always be used as a source of
symmetry information in preference to the above space-group names.
They are only intended as comments.
;
_shelxl_version_number 2014-3

loop_
_space_group_symop_operation_xyz
'x, y, z'
'x, -y, z+1/2'
'x+1/2, y+1/2, z'
'x+1/2, -y+1/2, z+1/2'

loop_
_atom_site_label
_atom_site_type_symbol
_atom_site_fract_x
_atom_site_fract_y
_atom_site_fract_z
_atom_site_U_iso_or_equiv
_atom_site_adp_type
_atom_site_occupancy
_atom_site_site_symmetry_order
_atom_site_calc_flag
_atom_site_refinement_flags_posn
_atom_site_refinement_flags_adp
_atom_site_refinement_flags_occupancy
_atom_site_disorder_assembly
_atom_site_disorder_group
Cu1 Cu 0.66407(8) 0.01946(18) 0.08084(11) 0.0836(8) Uani 1 1 d . U . . .
O1C O 0.7020(6) 0.1670(11) 0.2068(8) 0.113(4) Uani 1 1 d . U . . .
O2C O 0.6246(6) -0.1436(12) -0.0590(12) 0.136(5) Uani 1 1 d . U . . .
P1 P 0.32892(15) -0.0557(3) -0.0803(3) 0.0561(8) Uani 1 1 d . U . . .
O1 O 0.3077(6) -0.0160(8) -0.1824(8) 0.074(3) Uani 1 1 d . U . . .
N1 N 0.4019(6) -0.0157(7) 0.0174(9) 0.058(2) Uani 1 1 d . U . . .
H1 H 0.4039 0.0097 0.0674 0.070 Uiso 1 1 calc R U . . .
C11 C 0.4597(6) -0.0170(9) 0.0302(9) 0.051(3) Uani 1 1 d . U . . .
C12 C 0.4631(6) -0.0355(12) -0.0478(10) 0.061(3) Uani 1 1 d . U . . .
H12 H 0.4246 -0.0529 -0.1125 0.074 Uiso 1 1 calc R U . . .
C13 C 0.5234(6) -0.0281(12) -0.0284(9) 0.065(4) Uani 1 1 d . U . . .
H13 H 0.5252 -0.0362 -0.0821 0.079 Uiso 1 1 calc R U . . .
N14 N 0.5804(6) -0.0096(12) 0.0633(9) 0.082(3) Uani 1 1 d . U . . .
C15 C 0.5766(7) 0.0037(13) 0.1364(10) 0.077(4) Uani 1 1 d . U . . .
H15 H 0.6165 0.0157 0.2011 0.093 Uiso 1 1 calc R U . . .
C16 C 0.5211(7) 0.0017(12) 0.1260(11) 0.071(4) Uani 1 1 d . U . . .
H16 H 0.5220 0.0125 0.1819 0.085 Uiso 1 1 calc R U . . .
N2 N 0.3338(5) -0.1897(7) -0.0801(6) 0.048(2) Uani 1 1 d . U . . .
H2 H 0.3663 -0.2199 -0.0237 0.058 Uiso 1 1 calc R U . . .
C21 C 0.2957(5) -0.2559(11) -0.1527(9) 0.0644(16) Uani 1 1 d . U . . .
C22 C 0.2299(5) -0.2317(11) -0.2407(9) 0.0644(16) Uani 1 1 d . U . . .
H22 H 0.2120 -0.1608 -0.2485 0.077 Uiso 1 1 calc R U . . .
C23 C 0.1929(6) -0.3086(11) -0.3129(9) 0.0644(16) Uani 1 1 d . U . . .
H23 H 0.1508 -0.2876 -0.3710 0.077 Uiso 1 1 calc R U . . .
N24 N 0.2134(5) -0.4147(10) -0.3060(8) 0.067(3) Uani 1 1 d . U . . .
C25 C 0.2740(5) -0.4435(11) -0.2230(9) 0.0644(16) Uani 1 1 d . U . . .
H25 H 0.2895 -0.5158 -0.2175 0.077 Uiso 1 1 calc R U . . .
C26 C 0.3136(5) -0.3706(11) -0.1463(9) 0.0644(16) Uani 1 1 d . U . . .
H26 H 0.3539 -0.3961 -0.0873 0.077 Uiso 1 1 calc R U . . .
P2 P 0.97007(12) 0.1229(2) 0.14658(19) 0.0415(6) Uani 1 1 d . U . . .
O2 O 0.9456(3) 0.2316(6) 0.0964(5) 0.0499(18) Uani 1 1 d . U . . .
N3 N 0.9138(5) 0.0255(7) 0.1012(8) 0.055(2) Uani 1 1 d . U . . .
H3 H 0.9205 -0.0345 0.0801 0.066 Uiso 1 1 calc R U . . .
C31 C 0.8572(5) 0.0301(9) 0.0935(8) 0.048(2) Uani 1 1 d . U . . .
C32 C 0.8304(5) 0.1228(10) 0.0989(8) 0.054(3) Uani 1 1 d . U . . .
H32 H 0.8511 0.1910 0.1073 0.065 Uiso 1 1 calc R U . . .
C33 C 0.7748(5) 0.1214(11) 0.0927(9) 0.064(3) Uani 1 1 d . U . . .
H33 H 0.7576 0.1891 0.0949 0.077 Uiso 1 1 calc R U . . .
N34 N 0.7428(6) 0.0271(11) 0.0834(10) 0.078(3) Uani 1 1 d . U . . .
C35 C 0.7688(8) -0.0651(14) 0.0771(12) 0.081(4) Uani 1 1 d . U . . .
H35 H 0.7479 -0.1325 0.0702 0.097 Uiso 1 1 calc R U . . .
C36 C 0.8231(7) -0.0685(13) 0.0800(12) 0.078(4) Uani 1 1 d . U . . .
H36 H 0.8380 -0.1363 0.0731 0.094 Uiso 1 1 calc R U . . .
N4 N 0.9974(5) 0.1288(8) 0.2642(7) 0.049(2) Uani 1 1 d . U . . .
H4 H 0.9854 0.0759 0.2851 0.058 Uiso 1 1 calc R U . . .
C41 C 1.0379(5) 0.2112(8) 0.3319(7) 0.0364(19) Uani 1 1 d . U . . .
C42 C 1.0657(5) 0.2900(8) 0.3147(7) 0.043(2) Uani 1 1 d . U . . .
H42 H 1.0574 0.2954 0.2524 0.051 Uiso 1 1 calc R U . . .
C43 C 1.1072(5) 0.3642(9) 0.3905(8) 0.046(2) Uani 1 1 d . U . . .
H43 H 1.1291 0.4172 0.3794 0.055 Uiso 1 1 calc R U . . .
N44 N 1.1183(4) 0.3658(8) 0.4791(6) 0.052(2) Uani 1 1 d . U . . .
C45 C 1.0878(6) 0.2856(12) 0.4912(8) 0.057(3) Uani 1 1 d . U . . .
H45 H 1.0940 0.2841 0.5520 0.068 Uiso 1 1 calc R U . . .
C46 C 1.0497(5) 0.2084(10) 0.4247(7) 0.049(2) Uani 1 1 d . U . . .
H46 H 1.0307 0.1528 0.4390 0.059 Uiso 1 1 calc R U . . .
C1P C 0.2753(10) -0.0103(15) -0.0585(17) 0.075(11) Uiso 0.55(3) 1 d DG U P A 1
C2P C 0.2384(10) -0.0752(14) -0.0421(15) 0.044(5) Uiso 0.55(3) 1 d DG U P A 1
H2P H 0.2406 -0.1527 -0.0441 0.053 Uiso 0.55(3) 1 calc R U P A 1
C3P C 0.1984(11) -0.027(2) -0.0229(19) 0.120(11) Uiso 0.55(3) 1 d DG U P A 1
H3P H 0.1732 -0.0712 -0.0117 0.144 Uiso 0.55(3) 1 calc R U P A 1
C4P C 0.1952(13) 0.087(2) -0.020(2) 0.119(11) Uiso 0.55(3) 1 d DG U P A 1
H4P H 0.1678 0.1197 -0.0068 0.143 Uiso 0.55(3) 1 calc R U P A 1
C5P C 0.2321(13) 0.1516(15) -0.0364(18) 0.103(10) Uiso 0.55(3) 1 d DG U P A 1
H5P H 0.2300 0.2291 -0.0344 0.124 Uiso 0.55(3) 1 calc R U P A 1
C6P C 0.2722(11) 0.1032(14) -0.0556(17) 0.068(7) Uiso 0.55(3) 1 d DG U P A 1
H6P H 0.2974 0.1475 -0.0668 0.081 Uiso 0.55(3) 1 calc R U P A 1
C7P C 1.0318(7) 0.0586(14) 0.1508(13) 0.049(6) Uiso 0.55(3) 1 d DG U P A 1
C8P C 1.0435(8) 0.1029(13) 0.0878(13) 0.044(5) Uiso 0.55(3) 1 d DG U P A 1
H8P H 1.0190 0.1646 0.0479 0.053 Uiso 0.55(3) 1 calc R U P A 1
C9P C 1.0911(8) 0.0569(14) 0.0833(14) 0.058(6) Uiso 0.55(3) 1 d DG U P A 1
H9P H 1.0991 0.0871 0.0403 0.070 Uiso 0.55(3) 1 calc R U P A 1
C10P C 1.1270(7) -0.0334(15) 0.1417(14) 0.057(6) Uiso 0.55(3) 1 d DG U P A 1
H10P H 1.1595 -0.0649 0.1386 0.069 Uiso 0.55(3) 1 calc R U P A 1
C11P C 1.1153(8) -0.0777(15) 0.2046(13) 0.074(7) Uiso 0.55(3) 1 d DG U P A 1
H11P H 1.1399 -0.1394 0.2445 0.089 Uiso 0.55(3) 1 calc R U P A 1
C12P C 1.0677(9) -0.0317(15) 0.2092(13) 0.066(6) Uiso 0.55(3) 1 d DG U P A 1
H12P H 1.0598 -0.0619 0.2522 0.080 Uiso 0.55(3) 1 calc R U P A 1
C1Q C 0.2702(12) -0.0214(18) -0.060(2) 0.069(13) Uiso 0.45(3) 1 d DG U P A 2
C2Q C 0.2467(12) -0.1069(15) -0.0359(19) 0.058(8) Uiso 0.45(3) 1 d DG U P A 2
H2Q H 0.2633 -0.1789 -0.0278 0.069 Uiso 0.45(3) 1 calc R U P A 2
C3Q C 0.1989(11) -0.0870(18) -0.0234(18) 0.059(8) Uiso 0.45(3) 1 d DG U P A 2
H3Q H 0.1829 -0.1454 -0.0068 0.070 Uiso 0.45(3) 1 calc R U P A 2
C4Q C 0.1746(12) 0.018(2) -0.035(2) 0.103(13) Uiso 0.45(3) 1 d DG U P A 2
H4Q H 0.1419 0.0320 -0.0268 0.124 Uiso 0.45(3) 1 calc R U P A 2
C5Q C 0.1981(14) 0.1038(17) -0.060(2) 0.092(11) Uiso 0.45(3) 1 d DG U P A 2
H5Q H 0.1815 0.1759 -0.0677 0.110 Uiso 0.45(3) 1 calc R U P A 2
C6Q C 0.2459(13) 0.0839(16) -0.0720(19) 0.063(7) Uiso 0.45(3) 1 d DG U P A 2
H6Q H 0.2619 0.1423 -0.0886 0.075 Uiso 0.45(3) 1 calc R U P A 2
C7Q C 1.0322(8) 0.0790(16) 0.1335(15) 0.032(5) Uiso 0.45(3) 1 d DG U P A 2
C8Q C 1.0367(9) 0.1269(17) 0.0640(15) 0.058(7) Uiso 0.45(3) 1 d DG U P A 2
H8Q H 1.0081 0.1853 0.0237 0.069 Uiso 0.45(3) 1 calc R U P A 2
C9Q C 1.0832(11) 0.089(2) 0.0536(17) 0.057(7) Uiso 0.45(3) 1 d DG U P A 2
H9Q H 1.0864 0.1220 0.0061 0.068 Uiso 0.45(3) 1 calc R U P A 2
C10Q C 1.1252(9) 0.004(2) 0.1126(18) 0.069(8) Uiso 0.45(3) 1 d DG U P A 2
H10Q H 1.1570 -0.0219 0.1054 0.083 Uiso 0.45(3) 1 calc R U P A 2
C11Q C 1.1206(10) -0.0440(18) 0.1820(17) 0.062(7) Uiso 0.45(3) 1 d DG U P A 2
H11Q H 1.1493 -0.1024 0.2223 0.074 Uiso 0.45(3) 1 calc R U P A 2
C12Q C 1.0741(10) -0.0064(17) 0.1925(15) 0.061(7) Uiso 0.45(3) 1 d DG U P A 2
H12Q H 1.0710 -0.0391 0.2399 0.074 Uiso 0.45(3) 1 calc R U P A 2
N1A N 0.9499(18) 0.084(2) 0.844(3) 0.202(16) Uiso 0.67(4) 1 d D U P B 1
O1A O 1.008(3) 0.064(4) 0.856(7) 0.36(3) Uiso 0.67(4) 1 d D U P B 1
O2A O 0.9254(9) 0.1940(12) 0.8366(11) 0.072(6) Uiso 0.67(4) 1 d D U P B 1
O3A O 0.9287(10) -0.0151(14) 0.8497(18) 0.090(6) Uiso 0.67(4) 1 d D U P B 1
N1B N 0.966(2) 0.095(3) 0.822(4) 0.16(2) Uiso 0.33(4) 1 d D U P B 2
O1B O 1.021(5) 0.065(6) 0.831(13) 0.36(3) Uiso 0.33(4) 1 d D U P B 2
O2B O 0.947(2) 0.210(3) 0.823(3) 0.099(14) Uiso 0.33(4) 1 d D U P B 2
O3B O 0.9377(15) -0.003(2) 0.822(3) 0.058(10) Uiso 0.33(4) 1 d D U P B 2
N2A N 0.942(2) 0.798(3) 1.008(3) 0.25(3) Uiso 0.54(2) 1 d D U P C 1
O4A O 0.9164(18) 0.809(3) 1.058(2) 0.134(7) Uiso 0.54(2) 1 d D U P C 1
O5A O 0.9065(18) 0.814(3) 0.901(2) 0.155(13) Uiso 0.54(2) 1 d D U P C 1
O6A O 1.006(2) 0.758(5) 1.078(3) 0.26(2) Uiso 0.54(2) 1 d D U P C 1
N2B N 0.9300(18) 0.803(3) 0.998(3) 0.169(19) Uiso 0.46(2) 1 d D U P C 2
O4B O 0.9467(18) 0.706(3) 0.974(3) 0.134(7) Uiso 0.46(2) 1 d D U P C 2
O5B O 0.890(3) 0.887(4) 0.925(3) 0.22(2) Uiso 0.46(2) 1 d D U P C 2
O6B O 0.9585(18) 0.800(2) 1.098(2) 0.107(9) Uiso 0.46(2) 1 d D U P C 2

loop_
_atom_site_aniso_label
_atom_site_aniso_U_11
_atom_site_aniso_U_22
_atom_site_aniso_U_33
_atom_site_aniso_U_23
_atom_site_aniso_U_13
_atom_site_aniso_U_12
Cu1 0.0267(6) 0.1219(16) 0.0642(10) 0.0554(10) 0.0085(6) -0.0074(8)
O1C 0.081(8) 0.110(9) 0.064(6) 0.008(5) 0.002(5) -0.013(6)
O2C 0.067(7) 0.101(9) 0.147(12) -0.009(7) 0.019(7) 0.021(6)
P1 0.0444(17) 0.0407(15) 0.087(2) 0.0049(14) 0.0423(17) -0.0007(12)
O1 0.077(7) 0.081(6) 0.068(6) 0.001(5) 0.048(5) -0.005(5)
N1 0.062(6) 0.041(5) 0.073(6) -0.008(4) 0.042(5) -0.011(4)
C11 0.050(6) 0.044(6) 0.056(6) 0.010(5) 0.031(5) -0.018(5)
C12 0.043(6) 0.079(8) 0.056(6) -0.007(6) 0.028(5) -0.025(6)
C13 0.029(5) 0.103(10) 0.047(6) 0.014(6) 0.014(4) -0.017(6)
N14 0.033(5) 0.121(10) 0.057(6) 0.040(6) 0.011(4) -0.014(5)
C15 0.046(6) 0.108(11) 0.041(6) 0.019(6) 0.008(5) -0.031(7)
C16 0.062(7) 0.074(9) 0.061(7) 0.002(6) 0.029(6) -0.026(6)
N2 0.053(5) 0.038(4) 0.046(5) -0.009(3) 0.026(4) 0.014(4)
C21 0.032(2) 0.077(4) 0.055(3) -0.020(3) 0.012(2) 0.018(2)
C22 0.032(2) 0.077(4) 0.055(3) -0.020(3) 0.012(2) 0.018(2)
C23 0.032(2) 0.077(4) 0.055(3) -0.020(3) 0.012(2) 0.018(2)
N24 0.040(5) 0.077(7) 0.056(6) -0.016(5) 0.014(4) 0.017(5)
C25 0.032(2) 0.077(4) 0.055(3) -0.020(3) 0.012(2) 0.018(2)
C26 0.032(2) 0.077(4) 0.055(3) -0.020(3) 0.012(2) 0.018(2)
P2 0.0267(12) 0.0424(14) 0.0434(14) -0.0036(11) 0.0154(10) -0.0015(11)
O2 0.031(4) 0.052(4) 0.051(4) 0.007(3) 0.017(3) -0.003(3)
N3 0.034(5) 0.038(5) 0.069(6) -0.015(4) 0.019(5) -0.004(3)
C31 0.033(5) 0.043(6) 0.039(6) 0.003(4) 0.007(4) -0.010(4)
C32 0.032(5) 0.059(6) 0.052(6) 0.018(5) 0.016(5) 0.001(5)
C33 0.028(5) 0.073(7) 0.060(7) 0.031(6) 0.011(5) -0.001(5)
N34 0.042(6) 0.078(7) 0.083(8) 0.038(6) 0.023(6) -0.010(5)
C35 0.066(9) 0.071(8) 0.083(10) 0.000(8) 0.034(8) -0.029(7)
C36 0.045(7) 0.067(8) 0.090(10) 0.005(7) 0.024(7) -0.021(6)
N4 0.037(4) 0.067(6) 0.043(4) 0.004(4) 0.025(4) 0.001(4)
C41 0.030(5) 0.042(5) 0.037(4) 0.001(4) 0.021(4) 0.007(4)
C42 0.053(6) 0.042(5) 0.034(5) -0.004(4) 0.027(4) -0.001(4)
C43 0.036(5) 0.043(6) 0.050(5) -0.001(4) 0.022(5) 0.003(4)
N44 0.032(4) 0.065(6) 0.037(4) -0.011(4) 0.010(4) 0.018(4)
C45 0.041(6) 0.100(9) 0.027(5) 0.005(5) 0.021(4) 0.017(5)
C46 0.034(5) 0.074(7) 0.036(5) 0.018(4) 0.019(4) 0.016(4)

loop_
_atom_type_symbol
_atom_type_description
_atom_type_scat_dispersion_real
_atom_type_scat_dispersion_imag
_atom_type_scat_source
C C 0.0033 0.0016 'International Tables Vol C Tables 4.2.6.8 and 6.1.1.4'
H H 0.0000 0.0000 'International Tables Vol C Tables 4.2.6.8 and 6.1.1.4'
N N 0.0061 0.0033 'International Tables Vol C Tables 4.2.6.8 and 6.1.1.4'
O O 0.0106 0.0060 'International Tables Vol C Tables 4.2.6.8 and 6.1.1.4'
P P 0.1023 0.0942 'International Tables Vol C Tables 4.2.6.8 and 6.1.1.4'
Cu Cu 0.3201 1.2651 'International Tables Vol C Tables 4.2.6.8 and 6.1.1.4'

loop_
_geom_angle_atom_site_label_1
_geom_angle_atom_site_label_2
_geom_angle_atom_site_label_3
_geom_angle
_geom_angle_site_symmetry_1
_geom_angle_site_symmetry_3
N44 Cu1 N24 174.3(5) 4_454 4_545
N44 Cu1 N34 91.9(4) 4_454 .
N24 Cu1 N34 88.6(5) 4_545 .
N44 Cu1 N14 89.4(4) 4_454 .
N24 Cu1 N14 91.0(4) 4_545 .
N34 Cu1 N14 170.5(7) . .
N44 Cu1 O1C 87.3(4) 4_454 .
N24 Cu1 O1C 87.0(5) 4_545 .
N34 Cu1 O1C 95.3(6) . .
N14 Cu1 O1C 94.1(6) . .
N44 Cu1 O2C 92.6(5) 4_454 .
N24 Cu1 O2C 93.0(5) 4_545 .
N34 Cu1 O2C 83.3(6) . .
N14 Cu1 O2C 87.3(6) . .
O1C Cu1 O2C 178.6(5) . .
O1 P1 N2 106.7(5) . .
O1 P1 N1 116.3(6) . .
N2 P1 N1 104.9(5) . .
O1 P1 C1P 111.5(8) . .
N2 P1 C1P 113.0(7) . .
N1 P1 C1P 104.4(9) . .
O1 P1 C1Q 112.7(9) . .
N2 P1 C1Q 107.7(8) . .
N1 P1 C1Q 107.8(10) . .
C11 N1 P1 127.7(9) . .
C11 N1 H1 116.2 . .
P1 N1 H1 116.2 . .
N1 C11 C12 123.1(11) . .
N1 C11 C16 120.5(12) . .
C12 C11 C16 116.4(12) . .
C13 C12 C11 118.5(12) . .
C13 C12 H12 120.7 . .
C11 C12 H12 120.7 . .
N14 C13 C12 123.2(14) . .
N14 C13 H13 118.4 . .
C12 C13 H13 118.4 . .
C15 N14 C13 117.4(12) . .
C15 N14 Cu1 122.0(10) . .
C13 N14 Cu1 119.9(11) . .
N14 C15 C16 124.7(12) . .
N14 C15 H15 117.7 . .
C16 C15 H15 117.7 . .
C15 C16 C11 119.7(13) . .
C15 C16 H16 120.2 . .
C11 C16 H16 120.2 . .
C21 N2 P1 127.7(9) . .
C21 N2 H2 116.1 . .
P1 N2 H2 116.1 . .
N2 C21 C22 125.9(11) . .
N2 C21 C26 120.9(10) . .
C22 C21 C26 112.9(11) . .
C23 C22 C21 121.4(11) . .
C23 C22 H22 119.3 . .
C21 C22 H22 119.3 . .
C22 C23 N24 123.5(11) . .
C22 C23 H23 118.2 . .
N24 C23 H23 118.2 . .
C25 N24 C23 117.7(10) . .
C25 N24 Cu1 119.1(8) . 4_444
C23 N24 Cu1 122.6(8) . 4_444
N24 C25 C26 121.9(11) . .
N24 C25 H25 119.0 . .
C26 C25 H25 119.0 . .
C25 C26 C21 122.2(11) . .
C25 C26 H26 118.9 . .
C21 C26 H26 118.9 . .
O2 P2 N3 115.6(5) . .
O2 P2 N4 111.7(5) . .
N3 P2 N4 101.3(5) . .
O2 P2 C7P 118.6(7) . .
N3 P2 C7P 102.1(7) . .
N4 P2 C7P 105.7(7) . .
O2 P2 C7Q 106.4(7) . .
N3 P2 C7Q 108.1(8) . .
N4 P2 C7Q 113.9(7) . .
C31 N3 P2 125.7(8) . .
C31 N3 H3 117.1 . .
P2 N3 H3 117.1 . .
C32 C31 N3 125.2(10) . .
C32 C31 C36 115.5(13) . .
N3 C31 C36 119.3(12) . .
C33 C32 C31 122.3(11) . .
C33 C32 H32 118.9 . .
C31 C32 H32 118.9 . .
C32 C33 N34 123.1(14) . .
C32 C33 H33 118.4 . .
N34 C33 H33 118.4 . .
C35 N34 C33 114.9(13) . .
C35 N34 Cu1 120.3(9) . .
C33 N34 Cu1 124.9(12) . .
N34 C35 C36 124.6(13) . .
N34 C35 H35 117.7 . .
C36 C35 H35 117.7 . .
C35 C36 C31 119.6(16) . .
C35 C36 H36 120.2 . .
C31 C36 H36 120.2 . .
C41 N4 P2 125.1(7) . .
C41 N4 H4 117.5 . .
P2 N4 H4 117.5 . .
C42 C41 N4 124.4(9) . .
C42 C41 C46 119.2(9) . .
N4 C41 C46 116.5(9) . .
C41 C42 C43 118.2(9) . .
C41 C42 H42 120.9 . .
C43 C42 H42 120.9 . .
N44 C43 C42 124.3(10) . .
N44 C43 H43 117.8 . .
C42 C43 H43 117.8 . .
C45 N44 C43 114.6(9) . .
C45 N44 Cu1 118.1(8) . 4
C43 N44 Cu1 126.9(9) . 4
C46 C45 N44 125.3(10) . .
C46 C45 H45 117.4 . .
N44 C45 H45 117.4 . .
C45 C46 C41 118.3(11) . .
C45 C46 H46 120.8 . .
C41 C46 H46 120.8 . .
C2P C1P C6P 120.0 . .
C2P C1P P1 126.4(11) . .
C6P C1P P1 113.6(11) . .
C1P C2P C3P 120.0 . .
C1P C2P H2P 120.0 . .
C3P C2P H2P 120.0 . .
C4P C3P C2P 120.0 . .
C4P C3P H3P 120.0 . .
C2P C3P H3P 120.0 . .
C3P C4P C5P 120.0 . .
C3P C4P H4P 120.0 . .
C5P C4P H4P 120.0 . .
C4P C5P C6P 120.0 . .
C4P C5P H5P 120.0 . .
C6P C5P H5P 120.0 . .
C5P C6P C1P 120.0 . .
C5P C6P H6P 120.0 . .
C1P C6P H6P 120.0 . .
C8P C7P C12P 120.0 . .
C8P C7P P2 114.8(9) . .
C12P C7P P2 125.2(9) . .
C9P C8P C7P 120.0 . .
C9P C8P H8P 120.0 . .
C7P C8P H8P 120.0 . .
C8P C9P C10P 120.0 . .
C8P C9P H9P 120.0 . .
C10P C9P H9P 120.0 . .
C11P C10P C9P 120.0 . .
C11P C10P H10P 120.0 . .
C9P C10P H10P 120.0 . .
C10P C11P C12P 120.0 . .
C10P C11P H11P 120.0 . .
C12P C11P H11P 120.0 . .
C11P C12P C7P 120.0 . .
C11P C12P H12P 120.0 . .
C7P C12P H12P 120.0 . .
C2Q C1Q C6Q 120.0 . .
C2Q C1Q P1 116.9(12) . .
C6Q C1Q P1 123.0(12) . .
C3Q C2Q C1Q 120.0 . .
C3Q C2Q H2Q 120.0 . .
C1Q C2Q H2Q 120.0 . .
C4Q C3Q C2Q 120.0 . .
C4Q C3Q H3Q 120.0 . .
C2Q C3Q H3Q 120.0 . .
C5Q C4Q C3Q 120.0 . .
C5Q C4Q H4Q 120.0 . .
C3Q C4Q H4Q 120.0 . .
C4Q C5Q C6Q 120.0 . .
C4Q C5Q H5Q 120.0 . .
C6Q C5Q H5Q 120.0 . .
C5Q C6Q C1Q 120.0 . .
C5Q C6Q H6Q 120.0 . .
C1Q C6Q H6Q 120.0 . .
C8Q C7Q C12Q 120.0 . .
C8Q C7Q P2 121.3(10) . .
C12Q C7Q P2 118.7(10) . .
C7Q C8Q C9Q 120.0 . .
C7Q C8Q H8Q 120.0 . .
C9Q C8Q H8Q 120.0 . .
C10Q C9Q C8Q 120.0 . .
C10Q C9Q H9Q 120.0 . .
C8Q C9Q H9Q 120.0 . .
C9Q C10Q C11Q 120.0 . .
C9Q C10Q H10Q 120.0 . .
C11Q C10Q H10Q 120.0 . .
C10Q C11Q C12Q 120.0 . .
C10Q C11Q H11Q 120.0 . .
C12Q C11Q H11Q 120.0 . .
C11Q C12Q C7Q 120.0 . .
C11Q C12Q H12Q 120.0 . .
C7Q C12Q H12Q 120.0 . .
O3A N1A O1A 106(3) . .
O3A N1A O2A 131(3) . .
O1A N1A O2A 123(3) . .
O1B N1B O3B 106(4) . .
O1B N1B O2B 124(3) . .
O3B N1B O2B 129(3) . .
O4A N2A O6A 105(3) . .
O4A N2A O5A 126(3) . .
O6A N2A O5A 129(3) . .
O6B N2B O4B 109(3) . .
O6B N2B O5B 130(3) . .
O4B N2B O5B 121(3) . .

loop_
_geom_bond_atom_site_label_1
_geom_bond_atom_site_label_2
_geom_bond_distance
_geom_bond_site_symmetry_2
Cu1 N44 1.964(9) 4_454
Cu1 N24 1.992(11) 4_545
Cu1 N34 1.998(13) .
Cu1 N14 2.013(12) .
Cu1 O1C 2.500(14) .
Cu1 O2C 2.779(16) .
P1 O1 1.551(10) .
P1 N2 1.640(9) .
P1 N1 1.643(12) .
P1 C1P 1.724(14) .
P1 C1Q 1.791(16) .
N1 C11 1.363(17) .
N1 H1 0.8800 .
C11 C12 1.405(18) .
C11 C16 1.431(18) .
C12 C13 1.373(17) .
C12 H12 0.9500 .
C13 N14 1.354(17) .
C13 H13 0.9500 .
N14 C15 1.32(2) .
C15 C16 1.32(2) .
C15 H15 0.9500 .
C16 H16 0.9500 .
N2 C21 1.287(15) .
N2 H2 0.8800 .
C21 C22 1.443(15) .
C21 C26 1.458(18) .
C22 C23 1.366(17) .
C22 H22 0.9500 .
C23 N24 1.377(17) .
C23 H23 0.9500 .
N24 C25 1.358(15) .
N24 Cu1 1.992(11) 4_444
C25 C26 1.381(16) .
C25 H25 0.9500 .
C26 H26 0.9500 .
P2 O2 1.493(8) .
P2 N3 1.652(9) .
P2 N4 1.674(9) .
P2 C7P 1.732(11) .
P2 C7Q 1.822(13) .
N3 C31 1.378(16) .
N3 H3 0.8800 .
C31 C32 1.357(17) .
C31 C36 1.421(17) .
C32 C33 1.365(17) .
C32 H32 0.9500 .
C33 N34 1.367(16) .
C33 H33 0.9500 .
N34 C35 1.35(2) .
C35 C36 1.37(2) .
C35 H35 0.9500 .
C36 H36 0.9500 .
N4 C41 1.399(13) .
N4 H4 0.8800 .
C41 C42 1.333(14) .
C41 C46 1.420(14) .
C42 C43 1.393(15) .
C42 H42 0.9500 .
C43 N44 1.355(15) .
C43 H43 0.9500 .
N44 C45 1.347(17) .
N44 Cu1 1.964(9) 4
C45 C46 1.332(18) .
C45 H45 0.9500 .
C46 H46 0.9500 .
C1P C2P 1.3900 .
C1P C6P 1.3900 .
C2P C3P 1.3900 .
C2P H2P 0.9500 .
C3P C4P 1.3900 .
C3P H3P 0.9500 .
C4P C5P 1.3900 .
C4P H4P 0.9500 .
C5P C6P 1.3900 .
C5P H5P 0.9500 .
C6P H6P 0.9500 .
C7P C8P 1.3900 .
C7P C12P 1.3900 .
C8P C9P 1.3900 .
C8P H8P 0.9500 .
C9P C10P 1.3900 .
C9P H9P 0.9500 .
C10P C11P 1.3900 .
C10P H10P 0.9500 .
C11P C12P 1.3900 .
C11P H11P 0.9500 .
C12P H12P 0.9500 .
C1Q C2Q 1.3900 .
C1Q C6Q 1.3900 .
C2Q C3Q 1.3900 .
C2Q H2Q 0.9500 .
C3Q C4Q 1.3900 .
C3Q H3Q 0.9500 .
C4Q C5Q 1.3900 .
C4Q H4Q 0.9500 .
C5Q C6Q 1.3900 .
C5Q H5Q 0.9500 .
C6Q H6Q 0.9500 .
C7Q C8Q 1.3900 .
C7Q C12Q 1.3900 .
C8Q C9Q 1.3900 .
C8Q H8Q 0.9500 .
C9Q C10Q 1.3900 .
C9Q H9Q 0.9500 .
C10Q C11Q 1.3900 .
C10Q H10Q 0.9500 .
C11Q C12Q 1.3900 .
C11Q H11Q 0.9500 .
C12Q H12Q 0.9500 .
N1A O3A 1.36(3) .
N1A O1A 1.39(3) .
N1A O2A 1.46(3) .
N1B O1B 1.38(3) .
N1B O3B 1.40(3) .
N1B O2B 1.49(3) .
N2A O4A 1.37(3) .
N2A O6A 1.39(3) .
N2A O5A 1.46(3) .
N2B O6B 1.38(3) .
N2B O4B 1.41(3) .
N2B O5B 1.45(3) .

loop_
_platon_squeeze_void_nr
_platon_squeeze_void_average_x
_platon_squeeze_void_average_y
_platon_squeeze_void_average_z
_platon_squeeze_void_volume
_platon_squeeze_void_count_electrons
_platon_squeeze_void_content
1 0.379 -0.010 0.214 99 43 ' '
2 0.379 0.010 0.714 99 43 ' '
3 0.708 0.075 0.363 11 4 ' '
4 0.642 0.181 0.299 5 3 ' '
5 0.879 0.490 0.214 99 43 ' '
6 0.879 0.510 0.714 99 43 ' '
7 0.151 0.333 0.809 7 4 ' '
8 0.217 0.440 0.871 9 3 ' '
9 0.208 0.575 0.363 11 4 ' '
10 0.142 0.681 0.299 5 3 ' '
11 0.651 0.833 0.809 7 4 ' '
12 0.717 0.940 0.871 9 3 ' '
